data_7105011
loop_
_publ_author_name
'Blacker, A John'
'Clot, Eric'
'Duckett, Simon B'
'Eisenstein, Odile'
'Grace, Jake'
'Nova, Ainara'
'Perutz, Robin N'
'Taylor, David J'
'Whitwood, Adrian C'

_publ_section_title
;
 Synthesis and structure of "16-electron" rhodium(III) catalysts
 fortransfer hydrogenation of a cyclic imine: mechanistic implications.
;
_journal_issue 44
_journal_name_full 'Chemical communications (Cambridge, England)'
_journal_page_first 6801
_journal_page_last 6803
_journal_paper_doi 10.1039/b912943j
_journal_year 2009
_chemical_formula_moiety 'C16 H21 N2 Rh'
_chemical_formula_sum 'C16 H21 N2 Rh'
_chemical_formula_weight 344.26
_chemical_name_systematic
;
?
;
_space_group_IT_number 14
_symmetry_cell_setting monoclinic
_symmetry_space_group_name_Hall '-P 2ybc'
_symmetry_space_group_name_H-M 'P 1 21/c 1'
_atom_sites_solution_hydrogens geom
_atom_sites_solution_primary direct
_atom_sites_solution_secondary difmap
_audit_creation_method SHELXL-97
_cell_angle_alpha 90.00
_cell_angle_beta 95.4840(10)
_cell_angle_gamma 90.00
_cell_formula_units_Z 16
_cell_length_a 20.8896(6)
_cell_length_b 13.4599(4)
_cell_length_c 21.1659(6)
_cell_measurement_reflns_used 8108
_cell_measurement_temperature 110(2)
_cell_measurement_theta_max 30.046
_cell_measurement_theta_min 2.249
_cell_volume 5924.0(3)
_computing_cell_refinement 'Bruker SMART'
_computing_data_collection 'Bruker SMART'
_computing_data_reduction 'Bruker SAINT'
_computing_molecular_graphics 'Bruker SHELXTL'
_computing_publication_material 'Bruker SHELXTL'
_computing_structure_refinement 'SHELXL-97 (Sheldrick, 1997)'
_computing_structure_solution 'SHELXS-97 (Sheldrick, 1997)'
_diffrn_ambient_temperature 110(2)
_diffrn_measured_fraction_theta_full 0.985
_diffrn_measured_fraction_theta_max 0.985
_diffrn_measurement_device_type 'CCD area detector'
_diffrn_measurement_method 'phi and omega scans'
_diffrn_radiation_monochromator graphite
_diffrn_radiation_source 'fine-focus sealed tube'
_diffrn_radiation_type MoK\a
_diffrn_radiation_wavelength 0.71073
_diffrn_reflns_av_R_equivalents 0.0251
_diffrn_reflns_av_sigmaI/netI 0.0222
_diffrn_reflns_limit_h_max 29
_diffrn_reflns_limit_h_min -28
_diffrn_reflns_limit_k_max 18
_diffrn_reflns_limit_k_min -18
_diffrn_reflns_limit_l_max 29
_diffrn_reflns_limit_l_min -29
_diffrn_reflns_number 66450
_diffrn_reflns_theta_full 30.11
_diffrn_reflns_theta_max 30.11
_diffrn_reflns_theta_min 0.98
_exptl_absorpt_coefficient_mu 1.141
_exptl_absorpt_correction_T_max 0.882
_exptl_absorpt_correction_T_min 0.738
_exptl_absorpt_correction_type multi-scan
_exptl_absorpt_process_details 'SADABS v2.10 (Sheldrick)'
_exptl_crystal_colour Purple
_exptl_crystal_density_diffrn 1.544
_exptl_crystal_density_method 'not measured'
_exptl_crystal_description Shard
_exptl_crystal_F_000 2816
_exptl_crystal_size_max 0.22
_exptl_crystal_size_mid 0.12
_exptl_crystal_size_min 0.11
_refine_diff_density_max 1.707
_refine_diff_density_min -0.601
_refine_diff_density_rms 0.099
_refine_ls_extinction_method none
_refine_ls_goodness_of_fit_ref 1.020
_refine_ls_hydrogen_treatment mixed
_refine_ls_matrix_type full
_refine_ls_number_parameters 737
_refine_ls_number_reflns 17169
_refine_ls_number_restraints 0
_refine_ls_restrained_S_all 1.020
_refine_ls_R_factor_all 0.0461
_refine_ls_R_factor_gt 0.0328
_refine_ls_shift/su_max 0.002
_refine_ls_shift/su_mean 0.000
_refine_ls_structure_factor_coef Fsqd
_refine_ls_weighting_details 'calc w=1/[\s^2^(Fo^2^)+(0.0402P)^2^+5.1310P] where P=(Fo^2^+2Fc^2^)/3'
_refine_ls_weighting_scheme calc
_refine_ls_wR_factor_gt 0.0790
_refine_ls_wR_factor_ref 0.0883
_reflns_number_gt 13425
_reflns_number_total 17170
_reflns_threshold_expression >2sigma(I)
_cod_data_source_file b912943j.txt
_cod_data_source_block rnp0832a
_cod_depositor_comments
;
The following automatic conversions were performed:
'_symmetry_cell_setting' value 'Monoclinic' changed to 'monoclinic'
according to '/home/saulius/struct/CIF-dictionaries/cif_core.dic'
dictionary named 'cif_core.dic' version 2.4.1 from 2010-06-29.

Automatic conversion script
Id: cif_fix_enum 1527 2010-12-29 10:47:43Z saulius 
;
_cod_original_sg_symbol_H-M P2(1)/c
_cod_database_code 7105011

loop_
_symmetry_equiv_pos_as_xyz
'x, y, z'
'-x, y+1/2, -z+1/2'
'-x, -y, -z'
'x, -y-1/2, z-1/2'

loop_
_atom_site_label
_atom_site_type_symbol
_atom_site_fract_x
_atom_site_fract_y
_atom_site_fract_z
_atom_site_U_iso_or_equiv
_atom_site_adp_type
_atom_site_occupancy
_atom_site_symmetry_multiplicity
_atom_site_calc_flag
_atom_site_refinement_flags
_atom_site_disorder_assembly
_atom_site_disorder_group
C1 C 0.49010(11) -0.11792(17) 0.21178(11) 0.0256(5) Uani 1 1 d . . .
C2 C 0.44430(11) -0.04265(17) 0.19546(11) 0.0254(5) Uani 1 1 d . . .
C3 C 0.42245(10) -0.00425(17) 0.25296(11) 0.0239(4) Uani 1 1 d . . .
C4 C 0.45523(11) -0.05766(17) 0.30501(10) 0.0233(4) Uani 1 1 d . . .
C5 C 0.49668(11) -0.12805(16) 0.27965(11) 0.0242(4) Uani 1 1 d . . .
C6 C 0.52388(15) -0.1802(2) 0.16654(16) 0.0516(9) Uani 1 1 d . . .
H6A H 0.4991 -0.2410 0.1566 0.077 Uiso 1 1 calc R . .
H6B H 0.5668 -0.1977 0.1860 0.077 Uiso 1 1 calc R . .
H6C H 0.5278 -0.1426 0.1274 0.077 Uiso 1 1 calc R . .
C7 C 0.42035(15) -0.0116(2) 0.12928(12) 0.0447(7) Uani 1 1 d . . .
H7A H 0.4522 -0.0296 0.1001 0.067 Uiso 1 1 calc R . .
H7B H 0.4136 0.0605 0.1281 0.067 Uiso 1 1 calc R . .
H7C H 0.3796 -0.0453 0.1164 0.067 Uiso 1 1 calc R . .
C8 C 0.37008(12) 0.0710(2) 0.25664(16) 0.0434(7) Uani 1 1 d . . .
H8A H 0.3285 0.0370 0.2551 0.065 Uiso 1 1 calc R . .
H8B H 0.3700 0.1169 0.2207 0.065 Uiso 1 1 calc R . .
H8C H 0.3775 0.1081 0.2965 0.065 Uiso 1 1 calc R . .
C9 C 0.44377(15) -0.0455(2) 0.37302(12) 0.0420(7) Uani 1 1 d . . .
H9A H 0.4093 -0.0903 0.3832 0.063 Uiso 1 1 calc R . .
H9B H 0.4313 0.0233 0.3807 0.063 Uiso 1 1 calc R . .
H9C H 0.4832 -0.0614 0.3999 0.063 Uiso 1 1 calc R . .
C10 C 0.53620(13) -0.20465(19) 0.31694(15) 0.0413(7) Uani 1 1 d . . .
H10A H 0.5438 -0.1832 0.3613 0.062 Uiso 1 1 calc R . .
H10B H 0.5775 -0.2127 0.2991 0.062 Uiso 1 1 calc R . .
H10C H 0.5131 -0.2682 0.3149 0.062 Uiso 1 1 calc R . .
C11 C 0.62321(10) 0.15836(15) 0.22347(10) 0.0189(4) Uani 1 1 d . . .
C12 C 0.66668(11) 0.21584(17) 0.19171(11) 0.0249(4) Uani 1 1 d . . .
H12 H 0.6712 0.2045 0.1481 0.030 Uiso 1 1 calc R . .
C13 C 0.70272(11) 0.28888(17) 0.22464(11) 0.0271(5) Uani 1 1 d . . .
H13 H 0.7320 0.3277 0.2034 0.033 Uiso 1 1 calc R . .
C14 C 0.69639(11) 0.30598(17) 0.28908(11) 0.0266(5) Uani 1 1 d . . .
H14 H 0.7215 0.3563 0.3110 0.032 Uiso 1 1 calc R . .
C15 C 0.65407(11) 0.25044(16) 0.32124(11) 0.0239(4) Uani 1 1 d . . .
H15 H 0.6503 0.2624 0.3650 0.029 Uiso 1 1 calc R . .
N1 N 0.58380(9) 0.08547(14) 0.19782(9) 0.0214(4) Uani 1 1 d . . .
N2 N 0.57231(9) 0.11541(14) 0.31257(9) 0.0215(4) Uani 1 1 d . . .
Rh1 Rh 0.524821(8) 0.021541(11) 0.253025(7) 0.01661(4) Uani 1 1 d . . .
C16 C 0.61670(10) 0.17606(15) 0.28868(10) 0.0195(4) Uani 1 1 d . . .
C17 C 0.28669(11) 0.38352(16) 0.43396(11) 0.0244(4) Uani 1 1 d . . .
C18 C 0.25011(12) 0.45381(18) 0.39525(11) 0.0290(5) Uani 1 1 d . . .
C19 C 0.21097(11) 0.50847(18) 0.43727(14) 0.0355(6) Uani 1 1 d . . .
C20 C 0.22594(13) 0.4719(2) 0.49990(13) 0.0368(6) Uani 1 1 d . . .
C21 C 0.27266(12) 0.39524(19) 0.49771(11) 0.0310(5) Uani 1 1 d . . .
C22 C 0.33028(14) 0.3083(2) 0.40802(16) 0.0474(7) Uani 1 1 d . . .
H22A H 0.3667 0.2948 0.4396 0.071 Uiso 1 1 calc R . .
H22B H 0.3463 0.3343 0.3692 0.071 Uiso 1 1 calc R . .
H22C H 0.3064 0.2467 0.3983 0.071 Uiso 1 1 calc R . .
C23 C 0.24838(17) 0.4683(2) 0.32604(13) 0.0505(8) Uani 1 1 d . . .
H23A H 0.2901 0.4500 0.3118 0.076 Uiso 1 1 calc R . .
H23B H 0.2392 0.5382 0.3158 0.076 Uiso 1 1 calc R . .
H23C H 0.2147 0.4264 0.3045 0.076 Uiso 1 1 calc R . .
C24 C 0.16159(15) 0.5837(2) 0.4146(2) 0.0652(11) Uani 1 1 d . . .
H24A H 0.1234 0.5498 0.3946 0.098 Uiso 1 1 calc R . .
H24B H 0.1792 0.6276 0.3836 0.098 Uiso 1 1 calc R . .
H24C H 0.1498 0.6230 0.4507 0.098 Uiso 1 1 calc R . .
C25 C 0.19579(17) 0.5009(3) 0.55846(16) 0.0595(10) Uani 1 1 d . . .
H25A H 0.1696 0.5606 0.5500 0.089 Uiso 1 1 calc R . .
H25B H 0.2295 0.5144 0.5928 0.089 Uiso 1 1 calc R . .
H25C H 0.1685 0.4465 0.5710 0.089 Uiso 1 1 calc R . .
C26 C 0.30089(16) 0.3346(2) 0.55366(13) 0.0499(8) Uani 1 1 d . . .
H26A H 0.3058 0.3767 0.5916 0.075 Uiso 1 1 calc R . .
H26B H 0.3430 0.3088 0.5449 0.075 Uiso 1 1 calc R . .
H26C H 0.2721 0.2791 0.5608 0.075 Uiso 1 1 calc R . .
C27 C 0.43099(10) 0.64059(15) 0.47910(9) 0.0187(4) Uani 1 1 d . . .
C28 C 0.49525(10) 0.67091(17) 0.47830(10) 0.0233(4) Uani 1 1 d . . .
H28 H 0.5262 0.6267 0.4638 0.028 Uiso 1 1 calc R . .
C29 C 0.51341(11) 0.76559(17) 0.49873(11) 0.0256(5) Uani 1 1 d . . .
H29 H 0.5569 0.7859 0.4977 0.031 Uiso 1 1 calc R . .
C30 C 0.46896(11) 0.83151(17) 0.52074(10) 0.0243(4) Uani 1 1 d . . .
H30 H 0.4823 0.8960 0.5348 0.029 Uiso 1 1 calc R . .
N3 N 0.40482(9) 0.55145(14) 0.46031(8) 0.0201(3) Uani 1 1 d . . .
N4 N 0.32517(9) 0.66904(14) 0.49973(9) 0.0220(4) Uani 1 1 d . . .
Rh2 Rh 0.311479(8) 0.533069(12) 0.466726(8) 0.01882(4) Uani 1 1 d . . .
C31 C 0.40531(11) 0.80288(16) 0.52211(10) 0.0225(4) Uani 1 1 d . . .
H31 H 0.3751 0.8477 0.5371 0.027 Uiso 1 1 calc R . .
C32 C 0.38564(10) 0.70769(16) 0.50136(9) 0.0194(4) Uani 1 1 d . . .
C33 C -0.03813(10) 0.55653(16) 0.30155(10) 0.0210(4) Uani 1 1 d . . .
C34 C -0.07607(11) 0.49739(17) 0.25621(11) 0.0255(4) Uani 1 1 d . . .
C35 C -0.05943(11) 0.52491(17) 0.19388(11) 0.0267(5) Uani 1 1 d . . .
C36 C -0.01169(11) 0.60005(17) 0.20128(11) 0.0251(5) Uani 1 1 d . . .
C37 C 0.00128(10) 0.62026(15) 0.26785(11) 0.0221(4) Uani 1 1 d . . .
C38 C -0.04198(13) 0.5575(2) 0.37142(11) 0.0333(5) Uani 1 1 d . . .
H38A H -0.0701 0.6118 0.3824 0.050 Uiso 1 1 calc R . .
H38B H 0.0011 0.5671 0.3932 0.050 Uiso 1 1 calc R . .
H38C H -0.0595 0.4941 0.3846 0.050 Uiso 1 1 calc R . .
C39 C -0.12758(12) 0.4262(2) 0.26987(16) 0.0423(7) Uani 1 1 d . . .
H39A H -0.1157 0.3935 0.3107 0.063 Uiso 1 1 calc R . .
H39B H -0.1327 0.3760 0.2362 0.063 Uiso 1 1 calc R . .
H39C H -0.1682 0.4621 0.2717 0.063 Uiso 1 1 calc R . .
C40 C -0.09024(14) 0.4868(2) 0.13200(13) 0.0452(7) Uani 1 1 d . . .
H40A H -0.1314 0.5207 0.1215 0.068 Uiso 1 1 calc R . .
H40B H -0.0976 0.4151 0.1353 0.068 Uiso 1 1 calc R . .
H40C H -0.0619 0.4995 0.0986 0.068 Uiso 1 1 calc R . .
C41 C 0.01736(14) 0.6543(2) 0.14910(13) 0.0400(7) Uani 1 1 d . . .
H41A H 0.0307 0.6064 0.1181 0.060 Uiso 1 1 calc R . .
H41B H 0.0549 0.6921 0.1670 0.060 Uiso 1 1 calc R . .
H41C H -0.0145 0.7000 0.1282 0.060 Uiso 1 1 calc R . .
C42 C 0.04530(12) 0.69951(17) 0.29625(13) 0.0349(6) Uani 1 1 d . . .
H42A H 0.0244 0.7644 0.2900 0.052 Uiso 1 1 calc R . .
H42B H 0.0853 0.6990 0.2755 0.052 Uiso 1 1 calc R . .
H42C H 0.0550 0.6869 0.3418 0.052 Uiso 1 1 calc R . .
C43 C 0.11435(10) 0.30835(15) 0.28471(10) 0.0187(4) Uani 1 1 d . . .
C44 C 0.15220(10) 0.23472(16) 0.31765(10) 0.0231(4) Uani 1 1 d . . .
H44 H 0.1480 0.2226 0.3613 0.028 Uiso 1 1 calc R . .
C45 C 0.19546(11) 0.18023(17) 0.28623(11) 0.0267(5) Uani 1 1 d . . .
H45 H 0.2212 0.1311 0.3086 0.032 Uiso 1 1 calc R . .
N5 N 0.07035(9) 0.36970(13) 0.30809(9) 0.0206(4) Uani 1 1 d . . .
N6 N 0.08235(9) 0.39862(14) 0.19345(9) 0.0210(4) Uani 1 1 d . . .
Rh3 Rh 0.024648(8) 0.465558(11) 0.248494(7) 0.01676(4) Uani 1 1 d . . .
C46 C 0.20183(11) 0.19657(17) 0.22175(12) 0.0280(5) Uani 1 1 d . . .
H46 H 0.2318 0.1583 0.2010 0.034 Uiso 1 1 calc R . .
C47 C 0.16511(11) 0.26777(17) 0.18794(11) 0.0245(4) Uani 1 1 d . . .
H47 H 0.1694 0.2781 0.1441 0.029 Uiso 1 1 calc R . .
C48 C 0.12110(10) 0.32498(15) 0.21925(10) 0.0182(4) Uani 1 1 d . . .
C49 C 0.23002(11) 0.56496(18) 0.10814(11) 0.0279(5) Uani 1 1 d . . .
C50 C 0.21434(11) 0.61663(17) 0.04995(12) 0.0261(5) Uani 1 1 d . . .
C51 C 0.25210(12) 0.57459(18) 0.00270(11) 0.0283(5) Uani 1 1 d . . .
C52 C 0.29107(11) 0.49725(18) 0.03377(13) 0.0298(5) Uani 1 1 d . . .
C53 C 0.27691(11) 0.49139(18) 0.09776(12) 0.0302(5) Uani 1 1 d . . .
C54 C 0.20350(14) 0.5866(2) 0.17021(12) 0.0410(6) Uani 1 1 d . . .
H54A H 0.1885 0.5246 0.1882 0.062 Uiso 1 1 calc R . .
H54B H 0.1675 0.6331 0.1632 0.062 Uiso 1 1 calc R . .
H54C H 0.2372 0.6160 0.1997 0.062 Uiso 1 1 calc R . .
C55 C 0.16856(13) 0.70190(19) 0.03950(15) 0.0410(6) Uani 1 1 d . . .
H55A H 0.1327 0.6928 0.0655 0.062 Uiso 1 1 calc R . .
H55B H 0.1521 0.7047 -0.0054 0.062 Uiso 1 1 calc R . .
H55C H 0.1910 0.7640 0.0515 0.062 Uiso 1 1 calc R . .
C56 C 0.25386(15) 0.6076(2) -0.06445(12) 0.0426(7) Uani 1 1 d . . .
H56A H 0.2893 0.6546 -0.0671 0.064 Uiso 1 1 calc R . .
H56B H 0.2131 0.6399 -0.0791 0.064 Uiso 1 1 calc R . .
H56C H 0.2603 0.5498 -0.0913 0.064 Uiso 1 1 calc R . .
C57 C 0.34006(14) 0.4367(2) 0.00386(18) 0.0510(8) Uani 1 1 d . . .
H57A H 0.3815 0.4715 0.0082 0.076 Uiso 1 1 calc R . .
H57B H 0.3261 0.4269 -0.0412 0.076 Uiso 1 1 calc R . .
H57C H 0.3447 0.3720 0.0250 0.076 Uiso 1 1 calc R . .
C58 C 0.30748(14) 0.4236(2) 0.14856(15) 0.0482(8) Uani 1 1 d . . .
H58A H 0.3267 0.3665 0.1288 0.072 Uiso 1 1 calc R . .
H58B H 0.2747 0.4004 0.1753 0.072 Uiso 1 1 calc R . .
H58C H 0.3410 0.4599 0.1747 0.072 Uiso 1 1 calc R . .
C59 C 0.07190(10) 0.35133(15) 0.01972(9) 0.0188(4) Uani 1 1 d . . .
C60 C 0.00852(10) 0.31662(17) 0.02174(10) 0.0235(4) Uani 1 1 d . . .
H60 H -0.0229 0.3582 0.0378 0.028 Uiso 1 1 calc R . .
C61 C -0.00797(11) 0.22189(17) 0.00037(11) 0.0253(4) Uani 1 1 d . . .
H61 H -0.0508 0.1989 0.0021 0.030 Uiso 1 1 calc R . .
C62 C 0.03734(11) 0.15992(17) -0.02360(10) 0.0244(4) Uani 1 1 d . . .
H62 H 0.0253 0.0951 -0.0379 0.029 Uiso 1 1 calc R . .
C63 C 0.09997(11) 0.19245(16) -0.02667(10) 0.0229(4) Uani 1 1 d . . .
H63 H 0.1306 0.1503 -0.0436 0.027 Uiso 1 1 calc R . .
C64 C 0.11804(10) 0.28755(16) -0.00479(9) 0.0195(4) Uani 1 1 d . . .
N7 N 0.09690(9) 0.44032(14) 0.04002(8) 0.0207(3) Uani 1 1 d . . .
N8 N 0.17769(9) 0.32925(14) -0.00335(9) 0.0228(4) Uani 1 1 d . . .
Rh4 Rh 0.190325(8) 0.461655(12) 0.035700(8) 0.01863(4) Uani 1 1 d . . .
H3 H 0.4329(13) 0.509(2) 0.4484(12) 0.023(7) Uiso 1 1 d . . .
H7 H 0.0674(13) 0.4781(19) 0.0513(12) 0.023(7) Uiso 1 1 d . . .
H6 H 0.0862(15) 0.409(2) 0.1584(14) 0.042(9) Uiso 1 1 d . . .
H5 H 0.0648(13) 0.360(2) 0.3450(13) 0.029(7) Uiso 1 1 d . . .
H1 H 0.5856(14) 0.071(2) 0.1643(13) 0.030(8) Uiso 1 1 d . . .
H2 H 0.5661(13) 0.126(2) 0.3523(13) 0.034(8) Uiso 1 1 d . . .
H8 H 0.2060(14) 0.291(2) -0.0196(14) 0.041(8) Uiso 1 1 d . . .
H4 H 0.2931(15) 0.709(2) 0.5115(14) 0.047(9) Uiso 1 1 d . . .

loop_
_atom_site_aniso_label
_atom_site_aniso_U_11
_atom_site_aniso_U_22
_atom_site_aniso_U_33
_atom_site_aniso_U_23
_atom_site_aniso_U_13
_atom_site_aniso_U_12
C1 0.0242(11) 0.0264(11) 0.0269(11) -0.0077(9) 0.0066(9) -0.0091(9)
C2 0.0243(11) 0.0294(11) 0.0214(10) 0.0042(8) -0.0033(8) -0.0114(9)
C3 0.0167(10) 0.0200(10) 0.0351(12) 0.0008(9) 0.0030(9) -0.0013(8)
C4 0.0262(11) 0.0248(11) 0.0194(10) -0.0008(8) 0.0043(8) -0.0075(9)
C5 0.0203(11) 0.0201(10) 0.0315(12) 0.0016(8) -0.0017(9) -0.0040(8)
C6 0.0477(17) 0.0426(16) 0.069(2) -0.0356(15) 0.0302(16) -0.0189(13)
C7 0.0482(17) 0.0573(18) 0.0255(13) 0.0117(12) -0.0128(11) -0.0221(14)
C8 0.0234(13) 0.0317(14) 0.075(2) 0.0017(13) 0.0065(13) 0.0020(10)
C9 0.0535(18) 0.0503(17) 0.0238(12) -0.0050(11) 0.0119(12) -0.0207(14)
C10 0.0341(14) 0.0229(12) 0.0640(19) 0.0126(12) -0.0099(13) -0.0022(10)
C11 0.0179(10) 0.0194(9) 0.0196(9) -0.0006(7) 0.0034(7) -0.0006(7)
C12 0.0249(11) 0.0275(11) 0.0229(10) 0.0011(8) 0.0051(9) -0.0037(9)
C13 0.0252(12) 0.0255(11) 0.0309(12) 0.0029(9) 0.0041(9) -0.0055(9)
C14 0.0245(11) 0.0212(10) 0.0337(12) -0.0025(9) 0.0002(9) -0.0048(8)
C15 0.0237(11) 0.0234(10) 0.0244(10) -0.0037(8) 0.0011(8) -0.0018(8)
N1 0.0239(9) 0.0239(9) 0.0167(8) -0.0030(7) 0.0031(7) -0.0036(7)
N2 0.0235(9) 0.0254(9) 0.0160(8) -0.0030(7) 0.0033(7) -0.0047(7)
Rh1 0.01640(8) 0.01775(8) 0.01558(8) -0.00054(5) 0.00094(6) -0.00149(5)
C16 0.0192(10) 0.0192(9) 0.0201(10) -0.0004(7) 0.0014(8) -0.0009(7)
C17 0.0206(11) 0.0218(10) 0.0303(11) 0.0007(8) 0.0008(9) -0.0041(8)
C18 0.0320(13) 0.0281(11) 0.0246(11) 0.0029(9) -0.0090(9) -0.0130(10)
C19 0.0163(11) 0.0227(11) 0.0651(18) -0.0041(11) -0.0077(11) -0.0030(9)
C20 0.0331(14) 0.0382(15) 0.0410(15) -0.0111(11) 0.0131(12) -0.0166(11)
C21 0.0382(14) 0.0295(12) 0.0251(11) 0.0019(9) 0.0014(10) -0.0152(10)
C22 0.0313(15) 0.0420(16) 0.069(2) -0.0171(15) 0.0059(14) 0.0025(12)
C23 0.068(2) 0.0534(18) 0.0272(13) 0.0082(12) -0.0093(13) -0.0295(16)
C24 0.0360(17) 0.0323(15) 0.121(3) -0.0085(18) -0.0279(18) 0.0029(12)
C25 0.060(2) 0.059(2) 0.066(2) -0.0273(17) 0.0388(18) -0.0289(17)
C26 0.071(2) 0.0410(16) 0.0337(14) 0.0122(12) -0.0135(14) -0.0245(15)
C27 0.0184(10) 0.0218(10) 0.0156(9) 0.0025(7) -0.0001(7) -0.0019(7)
C28 0.0195(10) 0.0267(11) 0.0239(10) 0.0028(8) 0.0040(8) -0.0014(8)
C29 0.0197(11) 0.0302(12) 0.0262(11) 0.0058(9) -0.0007(9) -0.0069(8)
C30 0.0265(11) 0.0227(10) 0.0226(10) 0.0028(8) -0.0045(8) -0.0072(8)
N3 0.0178(9) 0.0220(9) 0.0208(8) 0.0004(7) 0.0028(7) -0.0007(7)
N4 0.0173(9) 0.0239(9) 0.0247(9) -0.0022(7) 0.0013(7) -0.0018(7)
Rh2 0.01648(8) 0.02117(8) 0.01860(8) 0.00059(6) 0.00067(6) -0.00357(6)
C31 0.0238(11) 0.0224(10) 0.0208(10) 0.0000(8) -0.0006(8) -0.0012(8)
C32 0.0174(10) 0.0229(10) 0.0177(9) 0.0011(7) 0.0005(7) -0.0026(8)
C33 0.0214(10) 0.0207(10) 0.0210(10) 0.0006(8) 0.0030(8) 0.0045(8)
C34 0.0190(10) 0.0237(11) 0.0338(12) -0.0051(9) 0.0021(9) 0.0019(8)
C35 0.0245(11) 0.0306(12) 0.0234(11) -0.0064(9) -0.0059(9) 0.0118(9)
C36 0.0244(11) 0.0260(11) 0.0253(11) 0.0060(8) 0.0040(9) 0.0102(9)
C37 0.0201(10) 0.0173(9) 0.0280(11) 0.0034(8) -0.0015(8) 0.0041(8)
C38 0.0406(14) 0.0385(14) 0.0218(11) 0.0018(10) 0.0074(10) 0.0127(11)
C39 0.0240(13) 0.0302(13) 0.074(2) -0.0045(13) 0.0101(13) -0.0037(10)
C40 0.0444(16) 0.0519(17) 0.0354(14) -0.0187(12) -0.0169(12) 0.0217(14)
C41 0.0461(16) 0.0416(15) 0.0349(14) 0.0174(11) 0.0169(12) 0.0183(12)
C42 0.0318(13) 0.0195(11) 0.0513(16) 0.0017(10) -0.0059(11) -0.0008(9)
C43 0.0179(10) 0.0177(9) 0.0205(9) 0.0014(7) 0.0021(8) -0.0007(7)
C44 0.0230(11) 0.0227(10) 0.0233(10) 0.0047(8) 0.0005(8) 0.0006(8)
C45 0.0236(11) 0.0236(11) 0.0323(12) 0.0046(9) 0.0000(9) 0.0052(9)
N5 0.0236(9) 0.0226(9) 0.0159(8) 0.0021(7) 0.0037(7) 0.0037(7)
N6 0.0229(9) 0.0239(9) 0.0165(8) 0.0034(7) 0.0029(7) 0.0043(7)
Rh3 0.01651(8) 0.01773(8) 0.01591(8) 0.00054(5) 0.00086(6) 0.00202(5)
C46 0.0225(11) 0.0256(11) 0.0364(13) -0.0021(9) 0.0062(9) 0.0057(9)
C47 0.0231(11) 0.0266(11) 0.0244(11) 0.0004(8) 0.0058(8) 0.0037(8)
C48 0.0176(9) 0.0171(9) 0.0198(9) 0.0003(7) 0.0012(7) 0.0002(7)
C49 0.0287(12) 0.0288(12) 0.0255(11) -0.0012(9) -0.0014(9) -0.0098(9)
C50 0.0219(11) 0.0208(10) 0.0356(12) 0.0031(9) 0.0028(9) -0.0014(8)
C51 0.0276(12) 0.0284(12) 0.0290(12) 0.0029(9) 0.0033(9) -0.0082(9)
C52 0.0192(11) 0.0215(11) 0.0492(15) -0.0050(10) 0.0057(10) -0.0031(9)
C53 0.0237(11) 0.0244(11) 0.0398(13) 0.0049(10) -0.0104(10) -0.0068(9)
C54 0.0463(16) 0.0476(16) 0.0300(13) -0.0049(11) 0.0076(12) -0.0174(13)
C55 0.0325(14) 0.0264(13) 0.0642(19) 0.0062(12) 0.0049(13) 0.0060(10)
C56 0.0511(18) 0.0467(16) 0.0303(13) 0.0040(12) 0.0055(12) -0.0151(13)
C57 0.0306(14) 0.0330(14) 0.093(3) -0.0079(15) 0.0250(16) -0.0015(11)
C58 0.0399(16) 0.0365(15) 0.0619(19) 0.0132(13) -0.0275(14) -0.0078(12)
C59 0.0187(10) 0.0214(10) 0.0160(9) 0.0015(7) 0.0009(7) 0.0009(8)
C60 0.0193(10) 0.0281(11) 0.0234(10) 0.0001(8) 0.0032(8) -0.0007(8)
C61 0.0215(11) 0.0290(11) 0.0250(11) 0.0050(9) 0.0008(8) -0.0043(9)
C62 0.0286(12) 0.0218(10) 0.0216(10) 0.0021(8) -0.0040(9) -0.0043(8)
C63 0.0240(11) 0.0223(10) 0.0219(10) -0.0009(8) -0.0002(8) 0.0036(8)
C64 0.0187(10) 0.0225(10) 0.0169(9) 0.0005(7) -0.0008(7) 0.0001(8)
N7 0.0197(9) 0.0233(9) 0.0193(8) -0.0006(7) 0.0031(7) 0.0022(7)
N8 0.0170(9) 0.0249(9) 0.0266(9) -0.0037(7) 0.0031(7) 0.0023(7)
Rh4 0.01587(8) 0.02058(8) 0.01919(8) 0.00066(6) 0.00033(6) -0.00106(6)

loop_
_atom_type_symbol
_atom_type_description
_atom_type_scat_dispersion_real
_atom_type_scat_dispersion_imag
_atom_type_scat_source
C C 0.0033 0.0016 'International Tables Vol C Tables 4.2.6.8 and 6.1.1.4'
H H 0.0000 0.0000 'International Tables Vol C Tables 4.2.6.8 and 6.1.1.4'
N N 0.0061 0.0033 'International Tables Vol C Tables 4.2.6.8 and 6.1.1.4'
Rh Rh -1.1178 0.9187 'International Tables Vol C Tables 4.2.6.8 and 6.1.1.4'

loop_
_geom_angle_atom_site_label_1
_geom_angle_atom_site_label_2
_geom_angle_atom_site_label_3
_geom_angle
_geom_angle_site_symmetry_1
_geom_angle_site_symmetry_3
_geom_angle_publ_flag
C2 C1 C5 108.07(19) . . ?
C2 C1 C6 126.4(2) . . ?
C5 C1 C6 125.4(2) . . ?
C2 C1 Rh1 70.73(13) . . ?
C5 C1 Rh1 71.50(12) . . ?
C6 C1 Rh1 125.60(16) . . ?
C1 C2 C3 108.27(19) . . ?
C1 C2 C7 125.8(2) . . ?
C3 C2 C7 125.9(2) . . ?
C1 C2 Rh1 71.13(12) . . ?
C3 C2 Rh1 70.83(12) . . ?
C7 C2 Rh1 125.94(16) . . ?
C4 C3 C2 107.67(19) . . ?
C4 C3 C8 126.6(2) . . ?
C2 C3 C8 125.5(2) . . ?
C4 C3 Rh1 71.39(12) . . ?
C2 C3 Rh1 70.40(12) . . ?
C8 C3 Rh1 128.13(17) . . ?
C5 C4 C3 107.90(19) . . ?
C5 C4 C9 126.7(2) . . ?
C3 C4 C9 125.3(2) . . ?
C5 C4 Rh1 71.12(12) . . ?
C3 C4 Rh1 70.13(12) . . ?
C9 C4 Rh1 127.52(16) . . ?
C4 C5 C1 108.09(19) . . ?
C4 C5 C10 125.7(2) . . ?
C1 C5 C10 126.0(2) . . ?
C4 C5 Rh1 70.87(12) . . ?
C1 C5 Rh1 69.96(12) . . ?
C10 C5 Rh1 128.43(16) . . ?
C1 C6 H6A 109.5 . . ?
C1 C6 H6B 109.5 . . ?
H6A C6 H6B 109.5 . . ?
C1 C6 H6C 109.5 . . ?
H6A C6 H6C 109.5 . . ?
H6B C6 H6C 109.5 . . ?
C2 C7 H7A 109.5 . . ?
C2 C7 H7B 109.5 . . ?
H7A C7 H7B 109.5 . . ?
C2 C7 H7C 109.5 . . ?
H7A C7 H7C 109.5 . . ?
H7B C7 H7C 109.5 . . ?
C3 C8 H8A 109.5 . . ?
C3 C8 H8B 109.5 . . ?
H8A C8 H8B 109.5 . . ?
C3 C8 H8C 109.5 . . ?
H8A C8 H8C 109.5 . . ?
H8B C8 H8C 109.5 . . ?
C4 C9 H9A 109.5 . . ?
C4 C9 H9B 109.5 . . ?
H9A C9 H9B 109.5 . . ?
C4 C9 H9C 109.5 . . ?
H9A C9 H9C 109.5 . . ?
H9B C9 H9C 109.5 . . ?
C5 C10 H10A 109.5 . . ?
C5 C10 H10B 109.5 . . ?
H10A C10 H10B 109.5 . . ?
C5 C10 H10C 109.5 . . ?
H10A C10 H10C 109.5 . . ?
H10B C10 H10C 109.5 . . ?
N1 C11 C12 126.71(19) . . ?
N1 C11 C16 113.49(18) . . ?
C12 C11 C16 119.79(19) . . ?
C13 C12 C11 119.5(2) . . ?
C13 C12 H12 120.2 . . ?
C11 C12 H12 120.2 . . ?
C12 C13 C14 120.6(2) . . ?
C12 C13 H13 119.7 . . ?
C14 C13 H13 119.7 . . ?
C15 C14 C13 120.9(2) . . ?
C15 C14 H14 119.6 . . ?
C13 C14 H14 119.6 . . ?
C14 C15 C16 119.5(2) . . ?
C14 C15 H15 120.2 . . ?
C16 C15 H15 120.2 . . ?
C11 N1 Rh1 117.79(14) . . ?
C11 N1 H1 119(2) . . ?
Rh1 N1 H1 123(2) . . ?
C16 N2 Rh1 117.45(14) . . ?
C16 N2 H2 115.1(18) . . ?
Rh1 N2 H2 127.3(18) . . ?
N1 Rh1 N2 78.22(8) . . ?
N1 Rh1 C2 109.68(8) . . ?
N2 Rh1 C2 158.22(9) . . ?
N1 Rh1 C1 110.06(8) . . ?
N2 Rh1 C1 159.49(9) . . ?
C2 Rh1 C1 38.14(9) . . ?
N1 Rh1 C3 137.84(8) . . ?
N2 Rh1 C3 122.44(8) . . ?
C2 Rh1 C3 38.77(9) . . ?
C1 Rh1 C3 64.43(9) . . ?
N1 Rh1 C4 173.85(8) . . ?
N2 Rh1 C4 107.92(8) . . ?
C2 Rh1 C4 64.46(8) . . ?
C1 Rh1 C4 64.31(8) . . ?
C3 Rh1 C4 38.48(8) . . ?
N1 Rh1 C5 138.78(8) . . ?
N2 Rh1 C5 123.61(8) . . ?
C2 Rh1 C5 64.09(8) . . ?
C1 Rh1 C5 38.54(8) . . ?
C3 Rh1 C5 64.08(8) . . ?
C4 Rh1 C5 38.01(8) . . ?
N2 C16 C15 127.36(19) . . ?
N2 C16 C11 112.98(18) . . ?
C15 C16 C11 119.66(19) . . ?
C21 C17 C18 109.0(2) . . ?
C21 C17 C22 127.7(2) . . ?
C18 C17 C22 123.3(2) . . ?
C21 C17 Rh2 70.00(13) . . ?
C18 C17 Rh2 70.56(13) . . ?
C22 C17 Rh2 127.36(17) . . ?
C17 C18 C19 106.5(2) . . ?
C17 C18 C23 128.3(3) . . ?
C19 C18 C23 125.1(3) . . ?
C17 C18 Rh2 71.13(13) . . ?
C19 C18 Rh2 69.87(13) . . ?
C23 C18 Rh2 125.78(17) . . ?
C20 C19 C18 107.9(2) . . ?
C20 C19 C24 128.2(3) . . ?
C18 C19 C24 123.7(3) . . ?
C20 C19 Rh2 70.25(14) . . ?
C18 C19 Rh2 70.60(13) . . ?
C24 C19 Rh2 127.78(19) . . ?
C19 C20 C21 108.1(2) . . ?
C19 C20 C25 127.7(3) . . ?
C21 C20 C25 124.0(3) . . ?
C19 C20 Rh2 71.21(14) . . ?
C21 C20 Rh2 70.90(14) . . ?
C25 C20 Rh2 127.00(19) . . ?
C17 C21 C20 108.4(2) . . ?
C17 C21 C26 125.8(3) . . ?
C20 C21 C26 125.7(3) . . ?
C17 C21 Rh2 71.78(13) . . ?
C20 C21 Rh2 70.38(14) . . ?
C26 C21 Rh2 125.04(17) . . ?
C17 C22 H22A 109.5 . . ?
C17 C22 H22B 109.5 . . ?
H22A C22 H22B 109.5 . . ?
C17 C22 H22C 109.5 . . ?
H22A C22 H22C 109.5 . . ?
H22B C22 H22C 109.5 . . ?
C18 C23 H23A 109.5 . . ?
C18 C23 H23B 109.5 . . ?
H23A C23 H23B 109.5 . . ?
C18 C23 H23C 109.5 . . ?
H23A C23 H23C 109.5 . . ?
H23B C23 H23C 109.5 . . ?
C19 C24 H24A 109.5 . . ?
C19 C24 H24B 109.5 . . ?
H24A C24 H24B 109.5 . . ?
C19 C24 H24C 109.5 . . ?
H24A C24 H24C 109.5 . . ?
H24B C24 H24C 109.5 . . ?
C20 C25 H25A 109.5 . . ?
C20 C25 H25B 109.5 . . ?
H25A C25 H25B 109.5 . . ?
C20 C25 H25C 109.5 . . ?
H25A C25 H25C 109.5 . . ?
H25B C25 H25C 109.5 . . ?
C21 C26 H26A 109.5 . . ?
C21 C26 H26B 109.5 . . ?
H26A C26 H26B 109.5 . . ?
C21 C26 H26C 109.5 . . ?
H26A C26 H26C 109.5 . . ?
H26B C26 H26C 109.5 . . ?
N3 C27 C28 127.6(2) . . ?
N3 C27 C32 113.27(18) . . ?
C28 C27 C32 119.16(19) . . ?
C29 C28 C27 119.8(2) . . ?
C29 C28 H28 120.1 . . ?
C27 C28 H28 120.1 . . ?
C28 C29 C30 121.1(2) . . ?
C28 C29 H29 119.4 . . ?
C30 C29 H29 119.4 . . ?
C31 C30 C29 120.0(2) . . ?
C31 C30 H30 120.0 . . ?
C29 C30 H30 120.0 . . ?
C27 N3 Rh2 117.37(14) . . ?
C27 N3 H3 113.5(17) . . ?
Rh2 N3 H3 129.1(17) . . ?
C32 N4 Rh2 117.79(15) . . ?
C32 N4 H4 118(2) . . ?
Rh2 N4 H4 124(2) . . ?
N4 Rh2 N3 78.34(8) . . ?
N4 Rh2 C20 109.73(9) . . ?
N3 Rh2 C20 157.74(10) . . ?
N4 Rh2 C21 137.64(9) . . ?
N3 Rh2 C21 122.01(9) . . ?
C20 Rh2 C21 38.72(10) . . ?
N4 Rh2 C19 110.44(9) . . ?
N3 Rh2 C19 159.28(10) . . ?
C20 Rh2 C19 38.54(11) . . ?
C21 Rh2 C19 64.61(10) . . ?
N4 Rh2 C18 139.53(9) . . ?
N3 Rh2 C18 122.23(9) . . ?
C20 Rh2 C18 65.43(10) . . ?
C21 Rh2 C18 64.76(9) . . ?
C19 Rh2 C18 39.53(10) . . ?
N4 Rh2 C17 174.12(8) . . ?
N3 Rh2 C17 107.41(8) . . ?
C20 Rh2 C17 64.48(9) . . ?
C21 Rh2 C17 38.22(9) . . ?
C19 Rh2 C17 64.57(9) . . ?
C18 Rh2 C17 38.31(9) . . ?
C30 C31 C32 120.0(2) . . ?
C30 C31 H31 120.0 . . ?
C32 C31 H31 120.0 . . ?
N4 C32 C31 126.8(2) . . ?
N4 C32 C27 113.22(18) . . ?
C31 C32 C27 119.96(19) . . ?
C37 C33 C34 108.01(19) . . ?
C37 C33 C38 125.5(2) . . ?
C34 C33 C38 126.4(2) . . ?
C37 C33 Rh3 71.11(12) . . ?
C34 C33 Rh3 70.34(12) . . ?
C38 C33 Rh3 127.46(15) . . ?
C33 C34 C35 107.7(2) . . ?
C33 C34 C39 126.4(2) . . ?
C35 C34 C39 125.7(2) . . ?
C33 C34 Rh3 71.36(12) . . ?
C35 C34 Rh3 70.24(13) . . ?
C39 C34 Rh3 127.68(17) . . ?
C36 C35 C34 108.06(19) . . ?
C36 C35 C40 125.5(2) . . ?
C34 C35 C40 126.3(2) . . ?
C36 C35 Rh3 71.19(12) . . ?
C34 C35 Rh3 70.79(12) . . ?
C40 C35 Rh3 127.01(16) . . ?
C35 C36 C37 107.96(19) . . ?
C35 C36 C41 126.6(2) . . ?
C37 C36 C41 125.4(2) . . ?
C35 C36 Rh3 70.57(13) . . ?
C37 C36 Rh3 71.40(12) . . ?
C41 C36 Rh3 126.68(16) . . ?
C33 C37 C36 108.25(19) . . ?
C33 C37 C42 126.1(2) . . ?
C36 C37 C42 125.5(2) . . ?
C33 C37 Rh3 70.78(12) . . ?
C36 C37 Rh3 70.13(12) . . ?
C42 C37 Rh3 127.92(16) . . ?
C33 C38 H38A 109.5 . . ?
C33 C38 H38B 109.5 . . ?
H38A C38 H38B 109.5 . . ?
C33 C38 H38C 109.5 . . ?
H38A C38 H38C 109.5 . . ?
H38B C38 H38C 109.5 . . ?
C34 C39 H39A 109.5 . . ?
C34 C39 H39B 109.5 . . ?
H39A C39 H39B 109.5 . . ?
C34 C39 H39C 109.5 . . ?
H39A C39 H39C 109.5 . . ?
H39B C39 H39C 109.5 . . ?
C35 C40 H40A 109.5 . . ?
C35 C40 H40B 109.5 . . ?
H40A C40 H40B 109.5 . . ?
C35 C40 H40C 109.5 . . ?
H40A C40 H40C 109.5 . . ?
H40B C40 H40C 109.5 . . ?
C36 C41 H41A 109.5 . . ?
C36 C41 H41B 109.5 . . ?
H41A C41 H41B 109.5 . . ?
C36 C41 H41C 109.5 . . ?
H41A C41 H41C 109.5 . . ?
H41B C41 H41C 109.5 . . ?
C37 C42 H42A 109.5 . . ?
C37 C42 H42B 109.5 . . ?
H42A C42 H42B 109.5 . . ?
C37 C42 H42C 109.5 . . ?
H42A C42 H42C 109.5 . . ?
H42B C42 H42C 109.5 . . ?
N5 C43 C44 127.73(19) . . ?
N5 C43 C48 113.01(18) . . ?
C44 C43 C48 119.25(19) . . ?
C45 C44 C43 119.8(2) . . ?
C45 C44 H44 120.1 . . ?
C43 C44 H44 120.1 . . ?
C44 C45 C46 120.8(2) . . ?
C44 C45 H45 119.6 . . ?
C46 C45 H45 119.6 . . ?
C43 N5 Rh3 117.60(14) . . ?
C43 N5 H5 114.8(19) . . ?
Rh3 N5 H5 127.5(19) . . ?
C48 N6 Rh3 118.00(14) . . ?
C48 N6 H6 114(2) . . ?
Rh3 N6 H6 128(2) . . ?
N6 Rh3 N5 78.14(7) . . ?
N6 Rh3 C35 111.36(8) . . ?
N5 Rh3 C35 153.82(9) . . ?
N6 Rh3 C34 141.89(8) . . ?
N5 Rh3 C34 119.47(8) . . ?
C35 Rh3 C34 38.97(9) . . ?
N6 Rh3 C36 108.40(8) . . ?
N5 Rh3 C36 164.01(8) . . ?
C35 Rh3 C36 38.24(9) . . ?
C34 Rh3 C36 64.57(9) . . ?
N6 Rh3 C33 172.54(8) . . ?
N5 Rh3 C33 108.30(8) . . ?
C35 Rh3 C33 64.54(8) . . ?
C34 Rh3 C33 38.30(8) . . ?
C36 Rh3 C33 64.39(8) . . ?
N6 Rh3 C37 134.89(8) . . ?
N5 Rh3 C37 127.06(8) . . ?
C35 Rh3 C37 64.13(8) . . ?
C34 Rh3 C37 64.03(8) . . ?
C36 Rh3 C37 38.47(8) . . ?
C33 Rh3 C37 38.11(8) . . ?
C47 C46 C45 120.9(2) . . ?
C47 C46 H46 119.6 . . ?
C45 C46 H46 119.6 . . ?
C46 C47 C48 119.3(2) . . ?
C46 C47 H47 120.4 . . ?
C48 C47 H47 120.4 . . ?
N6 C48 C47 126.72(19) . . ?
N6 C48 C43 113.24(18) . . ?
C47 C48 C43 120.04(19) . . ?
C53 C49 C50 108.1(2) . . ?
C53 C49 C54 125.9(2) . . ?
C50 C49 C54 126.0(2) . . ?
C53 C49 Rh4 70.63(13) . . ?
C50 C49 Rh4 70.25(13) . . ?
C54 C49 Rh4 126.35(17) . . ?
C49 C50 C51 108.1(2) . . ?
C49 C50 C55 126.4(2) . . ?
C51 C50 C55 125.5(2) . . ?
C49 C50 Rh4 71.37(13) . . ?
C51 C50 Rh4 70.15(13) . . ?
C55 C50 Rh4 125.69(17) . . ?
C52 C51 C50 106.8(2) . . ?
C52 C51 C56 125.8(2) . . ?
C50 C51 C56 127.3(2) . . ?
C52 C51 Rh4 70.85(13) . . ?
C50 C51 Rh4 70.64(13) . . ?
C56 C51 Rh4 126.08(18) . . ?
C53 C52 C51 108.4(2) . . ?
C53 C52 C57 126.1(3) . . ?
C51 C52 C57 125.5(3) . . ?
C53 C52 Rh4 71.15(13) . . ?
C51 C52 Rh4 70.14(13) . . ?
C57 C52 Rh4 126.42(18) . . ?
C52 C53 C49 108.6(2) . . ?
C52 C53 C58 127.2(3) . . ?
C49 C53 C58 124.2(3) . . ?
C52 C53 Rh4 70.69(13) . . ?
C49 C53 Rh4 71.08(13) . . ?
C58 C53 Rh4 126.39(17) . . ?
C49 C54 H54A 109.5 . . ?
C49 C54 H54B 109.5 . . ?
H54A C54 H54B 109.5 . . ?
C49 C54 H54C 109.5 . . ?
H54A C54 H54C 109.5 . . ?
H54B C54 H54C 109.5 . . ?
C50 C55 H55A 109.5 . . ?
C50 C55 H55B 109.5 . . ?
H55A C55 H55B 109.5 . . ?
C50 C55 H55C 109.5 . . ?
H55A C55 H55C 109.5 . . ?
H55B C55 H55C 109.5 . . ?
C51 C56 H56A 109.5 . . ?
C51 C56 H56B 109.5 . . ?
H56A C56 H56B 109.5 . . ?
C51 C56 H56C 109.5 . . ?
H56A C56 H56C 109.5 . . ?
H56B C56 H56C 109.5 . . ?
C52 C57 H57A 109.5 . . ?
C52 C57 H57B 109.5 . . ?
H57A C57 H57B 109.5 . . ?
C52 C57 H57C 109.5 . . ?
H57A C57 H57C 109.5 . . ?
H57B C57 H57C 109.5 . . ?
C53 C58 H58A 109.5 . . ?
C53 C58 H58B 109.5 . . ?
H58A C58 H58B 109.5 . . ?
C53 C58 H58C 109.5 . . ?
H58A C58 H58C 109.5 . . ?
H58B C58 H58C 109.5 . . ?
N7 C59 C60 128.0(2) . . ?
N7 C59 C64 113.14(18) . . ?
C60 C59 C64 118.79(19) . . ?
C61 C60 C59 120.0(2) . . ?
C61 C60 H60 120.0 . . ?
C59 C60 H60 120.0 . . ?
C60 C61 C62 120.9(2) . . ?
C60 C61 H61 119.6 . . ?
C62 C61 H61 119.6 . . ?
C63 C62 C61 120.3(2) . . ?
C63 C62 H62 119.8 . . ?
C61 C62 H62 119.8 . . ?
C62 C63 C64 119.9(2) . . ?
C62 C63 H63 120.0 . . ?
C64 C63 H63 120.0 . . ?
N8 C64 C63 126.9(2) . . ?
N8 C64 C59 113.08(18) . . ?
C63 C64 C59 120.05(19) . . ?
C59 N7 Rh4 117.58(14) . . ?
C59 N7 H7 110.4(18) . . ?
Rh4 N7 H7 131.9(18) . . ?
C64 N8 Rh4 117.82(14) . . ?
C64 N8 H8 114(2) . . ?
Rh4 N8 H8 129(2) . . ?
N8 Rh4 N7 78.20(8) . . ?
N8 Rh4 C51 124.23(9) . . ?
N7 Rh4 C51 137.74(9) . . ?
N8 Rh4 C50 162.09(9) . . ?
N7 Rh4 C50 110.48(8) . . ?
C51 Rh4 C50 39.20(9) . . ?
N8 Rh4 C52 106.49(8) . . ?
N7 Rh4 C52 175.28(8) . . ?
C51 Rh4 C52 39.01(9) . . ?
C50 Rh4 C52 64.87(9) . . ?
N8 Rh4 C53 119.43(9) . . ?
N7 Rh4 C53 140.02(9) . . ?
C51 Rh4 C53 64.86(9) . . ?
C50 Rh4 C53 64.41(9) . . ?
C52 Rh4 C53 38.16(10) . . ?
N8 Rh4 C49 154.20(9) . . ?
N7 Rh4 C49 111.76(8) . . ?
C51 Rh4 C49 65.00(9) . . ?
C50 Rh4 C49 38.38(9) . . ?
C52 Rh4 C49 64.24(9) . . ?
C53 Rh4 C49 38.30(9) . . ?

loop_
_geom_bond_atom_site_label_1
_geom_bond_atom_site_label_2
_geom_bond_distance
_geom_bond_site_symmetry_2
_geom_bond_publ_flag
C1 C2 1.413(3) . ?
C1 C5 1.436(3) . ?
C1 C6 1.499(3) . ?
C1 Rh1 2.166(2) . ?
C2 C3 1.436(3) . ?
C2 C7 1.501(3) . ?
C2 Rh1 2.161(2) . ?
C3 C4 1.434(3) . ?
C3 C8 1.498(3) . ?
C3 Rh1 2.166(2) . ?
C4 C5 1.423(3) . ?
C4 C9 1.491(3) . ?
C4 Rh1 2.183(2) . ?
C5 C10 1.498(3) . ?
C5 Rh1 2.186(2) . ?
C6 H6A 0.9800 . ?
C6 H6B 0.9800 . ?
C6 H6C 0.9800 . ?
C7 H7A 0.9800 . ?
C7 H7B 0.9800 . ?
C7 H7C 0.9800 . ?
C8 H8A 0.9800 . ?
C8 H8B 0.9800 . ?
C8 H8C 0.9800 . ?
C9 H9A 0.9800 . ?
C9 H9B 0.9800 . ?
C9 H9C 0.9800 . ?
C10 H10A 0.9800 . ?
C10 H10B 0.9800 . ?
C10 H10C 0.9800 . ?
C11 N1 1.360(3) . ?
C11 C12 1.411(3) . ?
C11 C16 1.420(3) . ?
C12 C13 1.385(3) . ?
C12 H12 0.9500 . ?
C13 C14 1.402(3) . ?
C13 H13 0.9500 . ?
C14 C15 1.385(3) . ?
C14 H14 0.9500 . ?
C15 C16 1.408(3) . ?
C15 H15 0.9500 . ?
N1 Rh1 1.9745(19) . ?
N1 H1 0.74(3) . ?
N2 C16 1.368(3) . ?
N2 Rh1 1.9824(18) . ?
N2 H2 0.88(3) . ?
C17 C21 1.417(3) . ?
C17 C18 1.425(3) . ?
C17 C22 1.500(3) . ?
C17 Rh2 2.175(2) . ?
C18 C19 1.463(4) . ?
C18 C23 1.475(3) . ?
C18 Rh2 2.168(2) . ?
C19 C20 1.420(4) . ?
C19 C24 1.491(4) . ?
C19 Rh2 2.158(2) . ?
C20 C21 1.424(4) . ?
C20 C25 1.495(4) . ?
C20 Rh2 2.145(2) . ?
C21 C26 1.511(4) . ?
C21 Rh2 2.152(2) . ?
C22 H22A 0.9800 . ?
C22 H22B 0.9800 . ?
C22 H22C 0.9800 . ?
C23 H23A 0.9800 . ?
C23 H23B 0.9800 . ?
C23 H23C 0.9800 . ?
C24 H24A 0.9800 . ?
C24 H24B 0.9800 . ?
C24 H24C 0.9800 . ?
C25 H25A 0.9800 . ?
C25 H25B 0.9800 . ?
C25 H25C 0.9800 . ?
C26 H26A 0.9800 . ?
C26 H26B 0.9800 . ?
C26 H26C 0.9800 . ?
C27 N3 1.362(3) . ?
C27 C28 1.405(3) . ?
C27 C32 1.421(3) . ?
C28 C29 1.387(3) . ?
C28 H28 0.9500 . ?
C29 C30 1.396(3) . ?
C29 H29 0.9500 . ?
C30 C31 1.387(3) . ?
C30 H30 0.9500 . ?
N3 Rh2 1.9831(18) . ?
N3 H3 0.87(3) . ?
N4 C32 1.363(3) . ?
N4 Rh2 1.9701(19) . ?
N4 H4 0.91(3) . ?
C31 C32 1.403(3) . ?
C31 H31 0.9500 . ?
C33 C37 1.426(3) . ?
C33 C34 1.427(3) . ?
C33 C38 1.489(3) . ?
C33 Rh3 2.182(2) . ?
C34 C35 1.444(3) . ?
C34 C39 1.490(3) . ?
C34 Rh3 2.169(2) . ?
C35 C36 1.419(3) . ?
C35 C40 1.494(3) . ?
C35 Rh3 2.161(2) . ?
C36 C37 1.435(3) . ?
C36 C41 1.500(3) . ?
C36 Rh3 2.169(2) . ?
C37 C42 1.496(3) . ?
C37 Rh3 2.186(2) . ?
C38 H38A 0.9800 . ?
C38 H38B 0.9800 . ?
C38 H38C 0.9800 . ?
C39 H39A 0.9800 . ?
C39 H39B 0.9800 . ?
C39 H39C 0.9800 . ?
C40 H40A 0.9800 . ?
C40 H40B 0.9800 . ?
C40 H40C 0.9800 . ?
C41 H41A 0.9800 . ?
C41 H41B 0.9800 . ?
C41 H41C 0.9800 . ?
C42 H42A 0.9800 . ?
C42 H42B 0.9800 . ?
C42 H42C 0.9800 . ?
C43 N5 1.363(3) . ?
C43 C44 1.410(3) . ?
C43 C48 1.424(3) . ?
C44 C45 1.383(3) . ?
C44 H44 0.9500 . ?
C45 C46 1.401(3) . ?
C45 H45 0.9500 . ?
N5 Rh3 1.9842(18) . ?
N5 H5 0.81(3) . ?
N6 C48 1.361(3) . ?
N6 Rh3 1.9724(18) . ?
N6 H6 0.77(3) . ?
C46 C47 1.384(3) . ?
C46 H46 0.9500 . ?
C47 C48 1.412(3) . ?
C47 H47 0.9500 . ?
C49 C53 1.425(4) . ?
C49 C50 1.425(3) . ?
C49 C54 1.502(3) . ?
C49 Rh4 2.175(2) . ?
C50 C51 1.447(3) . ?
C50 C55 1.497(3) . ?
C50 Rh4 2.160(2) . ?
C51 C52 1.441(3) . ?
C51 C56 1.493(3) . ?
C51 Rh4 2.153(2) . ?
C52 C53 1.416(4) . ?
C52 C57 1.496(3) . ?
C52 Rh4 2.163(2) . ?
C53 C58 1.505(3) . ?
C53 Rh4 2.169(2) . ?
C54 H54A 0.9800 . ?
C54 H54B 0.9800 . ?
C54 H54C 0.9800 . ?
C55 H55A 0.9800 . ?
C55 H55B 0.9800 . ?
C55 H55C 0.9800 . ?
C56 H56A 0.9800 . ?
C56 H56B 0.9800 . ?
C56 H56C 0.9800 . ?
C57 H57A 0.9800 . ?
C57 H57B 0.9800 . ?
C57 H57C 0.9800 . ?
C58 H58A 0.9800 . ?
C58 H58B 0.9800 . ?
C58 H58C 0.9800 . ?
C59 N7 1.360(3) . ?
C59 C60 1.408(3) . ?
C59 C64 1.425(3) . ?
C60 C61 1.385(3) . ?
C60 H60 0.9500 . ?
C61 C62 1.393(3) . ?
C61 H61 0.9500 . ?
C62 C63 1.387(3) . ?
C62 H62 0.9500 . ?
C63 C64 1.401(3) . ?
C63 H63 0.9500 . ?
C64 N8 1.364(3) . ?
N7 Rh4 1.9833(18) . ?
N7 H7 0.85(3) . ?
N8 Rh4 1.9716(19) . ?
N8 H8 0.88(3) . ?

loop_
_geom_hbond_atom_site_label_D
_geom_hbond_atom_site_label_H
_geom_hbond_atom_site_label_A
_geom_hbond_distance_DH
_geom_hbond_distance_HA
_geom_hbond_distance_DA
_geom_hbond_angle_DHA
_geom_hbond_site_symmetry_A
N6 H6 N7 0.77(3) 2.57(3) 3.338(3) 179(3) .
N1 H1 N3 0.74(3) 2.68(3) 3.409(3) 170(3) 2_645

loop_
_geom_torsion_atom_site_label_1
_geom_torsion_atom_site_label_2
_geom_torsion_atom_site_label_3
_geom_torsion_atom_site_label_4
_geom_torsion
_geom_torsion_site_symmetry_1
_geom_torsion_site_symmetry_2
_geom_torsion_site_symmetry_3
_geom_torsion_site_symmetry_4
_geom_torsion_publ_flag
C5 C1 C2 C3 0.7(2) . . . . ?
C6 C1 C2 C3 178.0(2) . . . . ?
Rh1 C1 C2 C3 -61.43(15) . . . . ?
C5 C1 C2 C7 -176.7(2) . . . . ?
C6 C1 C2 C7 0.6(4) . . . . ?
Rh1 C1 C2 C7 121.2(2) . . . . ?
C5 C1 C2 Rh1 62.12(15) . . . . ?
C6 C1 C2 Rh1 -120.6(2) . . . . ?
C1 C2 C3 C4 -0.4(2) . . . . ?
C7 C2 C3 C4 176.9(2) . . . . ?
Rh1 C2 C3 C4 -62.03(15) . . . . ?
C1 C2 C3 C8 -174.9(2) . . . . ?
C7 C2 C3 C8 2.4(4) . . . . ?
Rh1 C2 C3 C8 123.4(2) . . . . ?
C1 C2 C3 Rh1 61.62(15) . . . . ?
C7 C2 C3 Rh1 -121.0(2) . . . . ?
C2 C3 C4 C5 0.0(2) . . . . ?
C8 C3 C4 C5 174.4(2) . . . . ?
Rh1 C3 C4 C5 -61.43(15) . . . . ?
C2 C3 C4 C9 -176.1(2) . . . . ?
C8 C3 C4 C9 -1.6(4) . . . . ?
Rh1 C3 C4 C9 122.5(2) . . . . ?
C2 C3 C4 Rh1 61.39(15) . . . . ?
C8 C3 C4 Rh1 -124.2(2) . . . . ?
C3 C4 C5 C1 0.5(2) . . . . ?
C9 C4 C5 C1 176.4(2) . . . . ?
Rh1 C4 C5 C1 -60.34(15) . . . . ?
C3 C4 C5 C10 -175.1(2) . . . . ?
C9 C4 C5 C10 0.9(4) . . . . ?
Rh1 C4 C5 C10 124.1(2) . . . . ?
C3 C4 C5 Rh1 60.80(15) . . . . ?
C9 C4 C5 Rh1 -123.2(2) . . . . ?
C2 C1 C5 C4 -0.7(2) . . . . ?
C6 C1 C5 C4 -178.1(2) . . . . ?
Rh1 C1 C5 C4 60.91(15) . . . . ?
C2 C1 C5 C10 174.8(2) . . . . ?
C6 C1 C5 C10 -2.5(4) . . . . ?
Rh1 C1 C5 C10 -123.6(2) . . . . ?
C2 C1 C5 Rh1 -61.63(15) . . . . ?
C6 C1 C5 Rh1 121.0(2) . . . . ?
N1 C11 C12 C13 178.8(2) . . . . ?
C16 C11 C12 C13 0.2(3) . . . . ?
C11 C12 C13 C14 0.1(3) . . . . ?
C12 C13 C14 C15 0.0(4) . . . . ?
C13 C14 C15 C16 -0.3(3) . . . . ?
C12 C11 N1 Rh1 -177.19(18) . . . . ?
C16 C11 N1 Rh1 1.5(2) . . . . ?
C11 N1 Rh1 N2 -2.12(16) . . . . ?
C11 N1 Rh1 C2 156.77(16) . . . . ?
C11 N1 Rh1 C1 -162.58(16) . . . . ?
C11 N1 Rh1 C3 123.76(17) . . . . ?
C11 N1 Rh1 C4 174.2(7) . . . . ?
C11 N1 Rh1 C5 -130.44(16) . . . . ?
C16 N2 Rh1 N1 2.39(16) . . . . ?
C16 N2 Rh1 C2 -111.5(2) . . . . ?
C16 N2 Rh1 C1 118.7(2) . . . . ?
C16 N2 Rh1 C3 -137.49(16) . . . . ?
C16 N2 Rh1 C4 -177.20(16) . . . . ?
C16 N2 Rh1 C5 144.01(15) . . . . ?
C1 C2 Rh1 N1 97.73(14) . . . . ?
C3 C2 Rh1 N1 -144.27(13) . . . . ?
C7 C2 Rh1 N1 -23.3(3) . . . . ?
C1 C2 Rh1 N2 -154.17(19) . . . . ?
C3 C2 Rh1 N2 -36.2(3) . . . . ?
C7 C2 Rh1 N2 84.8(3) . . . . ?
C3 C2 Rh1 C1 118.00(18) . . . . ?
C7 C2 Rh1 C1 -121.1(3) . . . . ?
C1 C2 Rh1 C3 -118.00(18) . . . . ?
C7 C2 Rh1 C3 120.9(3) . . . . ?
C1 C2 Rh1 C4 -80.24(14) . . . . ?
C3 C2 Rh1 C4 37.76(13) . . . . ?
C7 C2 Rh1 C4 158.7(3) . . . . ?
C1 C2 Rh1 C5 -37.86(13) . . . . ?
C3 C2 Rh1 C5 80.14(14) . . . . ?
C7 C2 Rh1 C5 -158.9(3) . . . . ?
C2 C1 Rh1 N1 -96.63(14) . . . . ?
C5 C1 Rh1 N1 145.76(13) . . . . ?
C6 C1 Rh1 N1 24.9(3) . . . . ?
C2 C1 Rh1 N2 152.5(2) . . . . ?
C5 C1 Rh1 N2 34.9(3) . . . . ?
C6 C1 Rh1 N2 -85.9(3) . . . . ?
C5 C1 Rh1 C2 -117.61(19) . . . . ?
C6 C1 Rh1 C2 121.6(3) . . . . ?
C2 C1 Rh1 C3 37.80(13) . . . . ?
C5 C1 Rh1 C3 -79.81(14) . . . . ?
C6 C1 Rh1 C3 159.4(3) . . . . ?
C2 C1 Rh1 C4 80.68(14) . . . . ?
C5 C1 Rh1 C4 -36.93(13) . . . . ?
C6 C1 Rh1 C4 -157.8(3) . . . . ?
C2 C1 Rh1 C5 117.61(19) . . . . ?
C6 C1 Rh1 C5 -120.8(3) . . . . ?
C4 C3 Rh1 N1 172.37(13) . . . . ?
C2 C3 Rh1 N1 54.99(18) . . . . ?
C8 C3 Rh1 N1 -65.2(3) . . . . ?
C4 C3 Rh1 N2 -77.66(15) . . . . ?
C2 C3 Rh1 N2 164.97(12) . . . . ?
C8 C3 Rh1 N2 44.8(3) . . . . ?
C4 C3 Rh1 C2 117.38(19) . . . . ?
C8 C3 Rh1 C2 -120.2(3) . . . . ?
C4 C3 Rh1 C1 80.19(14) . . . . ?
C2 C3 Rh1 C1 -37.19(13) . . . . ?
C8 C3 Rh1 C1 -157.4(3) . . . . ?
C2 C3 Rh1 C4 -117.38(19) . . . . ?
C8 C3 Rh1 C4 122.4(3) . . . . ?
C4 C3 Rh1 C5 37.21(13) . . . . ?
C2 C3 Rh1 C5 -80.17(14) . . . . ?
C8 C3 Rh1 C5 159.6(3) . . . . ?
C5 C4 Rh1 N1 61.7(8) . . . . ?
C3 C4 Rh1 N1 -56.2(8) . . . . ?
C9 C4 Rh1 N1 -176.1(7) . . . . ?
C5 C4 Rh1 N2 -122.08(13) . . . . ?
C3 C4 Rh1 N2 119.95(13) . . . . ?
C9 C4 Rh1 N2 0.1(3) . . . . ?
C5 C4 Rh1 C2 79.92(14) . . . . ?
C3 C4 Rh1 C2 -38.04(13) . . . . ?
C9 C4 Rh1 C2 -157.9(3) . . . . ?
C5 C4 Rh1 C1 37.44(13) . . . . ?
C3 C4 Rh1 C1 -80.53(14) . . . . ?
C9 C4 Rh1 C1 159.7(3) . . . . ?
C5 C4 Rh1 C3 117.96(19) . . . . ?
C9 C4 Rh1 C3 -119.8(3) . . . . ?
C3 C4 Rh1 C5 -117.96(19) . . . . ?
C9 C4 Rh1 C5 122.2(3) . . . . ?
C4 C5 Rh1 N1 -171.77(13) . . . . ?
C1 C5 Rh1 N1 -53.32(18) . . . . ?
C10 C5 Rh1 N1 67.3(3) . . . . ?
C4 C5 Rh1 N2 75.48(15) . . . . ?
C1 C5 Rh1 N2 -166.07(12) . . . . ?
C10 C5 Rh1 N2 -45.5(3) . . . . ?
C4 C5 Rh1 C2 -80.98(14) . . . . ?
C1 C5 Rh1 C2 37.47(13) . . . . ?
C10 C5 Rh1 C2 158.1(3) . . . . ?
C4 C5 Rh1 C1 -118.45(19) . . . . ?
C10 C5 Rh1 C1 120.6(3) . . . . ?
C4 C5 Rh1 C3 -37.67(13) . . . . ?
C1 C5 Rh1 C3 80.78(14) . . . . ?
C10 C5 Rh1 C3 -158.6(3) . . . . ?
C1 C5 Rh1 C4 118.45(19) . . . . ?
C10 C5 Rh1 C4 -120.9(3) . . . . ?
Rh1 N2 C16 C15 177.43(17) . . . . ?
Rh1 N2 C16 C11 -2.3(2) . . . . ?
C14 C15 C16 N2 -179.2(2) . . . . ?
C14 C15 C16 C11 0.5(3) . . . . ?
N1 C11 C16 N2 0.5(3) . . . . ?
C12 C11 C16 N2 179.29(19) . . . . ?
N1 C11 C16 C15 -179.26(19) . . . . ?
C12 C11 C16 C15 -0.4(3) . . . . ?
C21 C17 C18 C19 -1.6(2) . . . . ?
C22 C17 C18 C19 176.2(2) . . . . ?
Rh2 C17 C18 C19 -61.26(15) . . . . ?
C21 C17 C18 C23 -179.2(2) . . . . ?
C22 C17 C18 C23 -1.4(4) . . . . ?
Rh2 C17 C18 C23 121.2(3) . . . . ?
C21 C17 C18 Rh2 59.67(16) . . . . ?
C22 C17 C18 Rh2 -122.5(2) . . . . ?
C17 C18 C19 C20 1.4(3) . . . . ?
C23 C18 C19 C20 179.1(2) . . . . ?
Rh2 C18 C19 C20 -60.65(16) . . . . ?
C17 C18 C19 C24 -174.8(2) . . . . ?
C23 C18 C19 C24 2.9(4) . . . . ?
Rh2 C18 C19 C24 123.1(2) . . . . ?
C17 C18 C19 Rh2 62.09(15) . . . . ?
C23 C18 C19 Rh2 -120.2(2) . . . . ?
C18 C19 C20 C21 -0.8(3) . . . . ?
C24 C19 C20 C21 175.3(2) . . . . ?
Rh2 C19 C20 C21 -61.63(17) . . . . ?
C18 C19 C20 C25 -176.4(2) . . . . ?
C24 C19 C20 C25 -0.4(4) . . . . ?
Rh2 C19 C20 C25 122.7(3) . . . . ?
C18 C19 C20 Rh2 60.87(16) . . . . ?
C24 C19 C20 Rh2 -123.1(3) . . . . ?
C18 C17 C21 C20 1.1(3) . . . . ?
C22 C17 C21 C20 -176.5(2) . . . . ?
Rh2 C17 C21 C20 61.17(16) . . . . ?
C18 C17 C21 C26 179.5(2) . . . . ?
C22 C17 C21 C26 1.8(4) . . . . ?
Rh2 C17 C21 C26 -120.5(2) . . . . ?
C18 C17 C21 Rh2 -60.02(16) . . . . ?
C22 C17 C21 Rh2 122.3(2) . . . . ?
C19 C20 C21 C17 -0.2(3) . . . . ?
C25 C20 C21 C17 175.6(2) . . . . ?
Rh2 C20 C21 C17 -62.05(16) . . . . ?
C19 C20 C21 C26 -178.5(2) . . . . ?
C25 C20 C21 C26 -2.7(4) . . . . ?
Rh2 C20 C21 C26 119.6(2) . . . . ?
C19 C20 C21 Rh2 61.83(17) . . . . ?
C25 C20 C21 Rh2 -122.3(3) . . . . ?
N3 C27 C28 C29 179.3(2) . . . . ?
C32 C27 C28 C29 -0.4(3) . . . . ?
C27 C28 C29 C30 0.6(3) . . . . ?
C28 C29 C30 C31 -0.4(3) . . . . ?
C28 C27 N3 Rh2 -179.29(17) . . . . ?
C32 C27 N3 Rh2 0.4(2) . . . . ?
C32 N4 Rh2 N3 0.93(15) . . . . ?
C32 N4 Rh2 C20 159.35(16) . . . . ?
C32 N4 Rh2 C21 126.18(17) . . . . ?
C32 N4 Rh2 C19 -159.51(16) . . . . ?
C32 N4 Rh2 C18 -125.74(17) . . . . ?
C32 N4 Rh2 C17 169.1(7) . . . . ?
C27 N3 Rh2 N4 -0.72(15) . . . . ?
C27 N3 Rh2 C20 -114.7(2) . . . . ?
C27 N3 Rh2 C21 -140.26(15) . . . . ?
C27 N3 Rh2 C19 116.8(3) . . . . ?
C27 N3 Rh2 C18 141.30(15) . . . . ?
C27 N3 Rh2 C17 -179.46(15) . . . . ?
C19 C20 Rh2 N4 98.36(15) . . . . ?
C21 C20 Rh2 N4 -143.89(14) . . . . ?
C25 C20 Rh2 N4 -25.1(3) . . . . ?
C19 C20 Rh2 N3 -153.6(2) . . . . ?
C21 C20 Rh2 N3 -35.9(3) . . . . ?
C25 C20 Rh2 N3 82.9(4) . . . . ?
C19 C20 Rh2 C21 -117.8(2) . . . . ?
C25 C20 Rh2 C21 118.7(4) . . . . ?
C21 C20 Rh2 C19 117.8(2) . . . . ?
C25 C20 Rh2 C19 -123.5(4) . . . . ?
C19 C20 Rh2 C18 -38.08(15) . . . . ?
C21 C20 Rh2 C18 79.67(15) . . . . ?
C25 C20 Rh2 C18 -161.6(3) . . . . ?
C19 C20 Rh2 C17 -80.54(15) . . . . ?
C21 C20 Rh2 C17 37.22(14) . . . . ?
C25 C20 Rh2 C17 156.0(3) . . . . ?
C17 C21 Rh2 N4 173.52(13) . . . . ?
C20 C21 Rh2 N4 55.4(2) . . . . ?
C26 C21 Rh2 N4 -65.0(3) . . . . ?
C17 C21 Rh2 N3 -77.09(15) . . . . ?
C20 C21 Rh2 N3 164.83(14) . . . . ?
C26 C21 Rh2 N3 44.4(3) . . . . ?
C17 C21 Rh2 C20 118.1(2) . . . . ?
C26 C21 Rh2 C20 -120.4(3) . . . . ?
C17 C21 Rh2 C19 80.47(15) . . . . ?
C20 C21 Rh2 C19 -37.62(15) . . . . ?
C26 C21 Rh2 C19 -158.0(3) . . . . ?
C17 C21 Rh2 C18 36.53(14) . . . . ?
C20 C21 Rh2 C18 -81.56(16) . . . . ?
C26 C21 Rh2 C18 158.0(3) . . . . ?
C20 C21 Rh2 C17 -118.1(2) . . . . ?
C26 C21 Rh2 C17 121.5(3) . . . . ?
C20 C19 Rh2 N4 -96.33(15) . . . . ?
C18 C19 Rh2 N4 145.48(13) . . . . ?
C24 C19 Rh2 N4 27.3(3) . . . . ?
C20 C19 Rh2 N3 151.6(2) . . . . ?
C18 C19 Rh2 N3 33.4(3) . . . . ?
C24 C19 Rh2 N3 -84.8(4) . . . . ?
C18 C19 Rh2 C20 -118.2(2) . . . . ?
C24 C19 Rh2 C20 123.6(4) . . . . ?
C20 C19 Rh2 C21 37.79(15) . . . . ?
C18 C19 Rh2 C21 -80.41(15) . . . . ?
C24 C19 Rh2 C21 161.4(3) . . . . ?
C20 C19 Rh2 C18 118.2(2) . . . . ?
C24 C19 Rh2 C18 -118.2(4) . . . . ?
C20 C19 Rh2 C17 80.28(16) . . . . ?
C18 C19 Rh2 C17 -37.91(13) . . . . ?
C24 C19 Rh2 C17 -156.1(3) . . . . ?
C17 C18 Rh2 N4 -171.37(13) . . . . ?
C19 C18 Rh2 N4 -54.91(19) . . . . ?
C23 C18 Rh2 N4 64.5(3) . . . . ?
C17 C18 Rh2 N3 76.85(15) . . . . ?
C19 C18 Rh2 N3 -166.69(14) . . . . ?
C23 C18 Rh2 N3 -47.3(3) . . . . ?
C17 C18 Rh2 C20 -79.31(15) . . . . ?
C19 C18 Rh2 C20 37.15(15) . . . . ?
C23 C18 Rh2 C20 156.5(3) . . . . ?
C17 C18 Rh2 C21 -36.45(14) . . . . ?
C19 C18 Rh2 C21 80.01(16) . . . . ?
C23 C18 Rh2 C21 -160.6(3) . . . . ?
C17 C18 Rh2 C19 -116.5(2) . . . . ?
C23 C18 Rh2 C19 119.4(3) . . . . ?
C19 C18 Rh2 C17 116.5(2) . . . . ?
C23 C18 Rh2 C17 -124.1(3) . . . . ?
C21 C17 Rh2 N4 -47.9(8) . . . . ?
C18 C17 Rh2 N4 71.8(8) . . . . ?
C22 C17 Rh2 N4 -170.6(7) . . . . ?
C21 C17 Rh2 N3 119.98(14) . . . . ?
C18 C17 Rh2 N3 -120.31(14) . . . . ?
C22 C17 Rh2 N3 -2.8(3) . . . . ?
C21 C17 Rh2 C20 -37.70(15) . . . . ?
C18 C17 Rh2 C20 82.01(16) . . . . ?
C22 C17 Rh2 C20 -160.5(3) . . . . ?
C18 C17 Rh2 C21 119.7(2) . . . . ?
C22 C17 Rh2 C21 -122.8(3) . . . . ?
C21 C17 Rh2 C19 -80.59(16) . . . . ?
C18 C17 Rh2 C19 39.12(15) . . . . ?
C22 C17 Rh2 C19 156.7(3) . . . . ?
C21 C17 Rh2 C18 -119.7(2) . . . . ?
C22 C17 Rh2 C18 117.5(3) . . . . ?
C29 C30 C31 C32 0.0(3) . . . . ?
Rh2 N4 C32 C31 179.04(17) . . . . ?
Rh2 N4 C32 C27 -1.0(2) . . . . ?
C30 C31 C32 N4 -179.9(2) . . . . ?
C30 C31 C32 C27 0.2(3) . . . . ?
N3 C27 C32 N4 0.3(3) . . . . ?
C28 C27 C32 N4 -179.92(18) . . . . ?
N3 C27 C32 C31 -179.67(18) . . . . ?
C28 C27 C32 C31 0.1(3) . . . . ?
C37 C33 C34 C35 0.3(2) . . . . ?
C38 C33 C34 C35 176.2(2) . . . . ?
Rh3 C33 C34 C35 -61.16(15) . . . . ?
C37 C33 C34 C39 -175.0(2) . . . . ?
C38 C33 C34 C39 0.9(4) . . . . ?
Rh3 C33 C34 C39 123.6(2) . . . . ?
C37 C33 C34 Rh3 61.46(15) . . . . ?
C38 C33 C34 Rh3 -122.6(2) . . . . ?
C33 C34 C35 C36 0.1(2) . . . . ?
C39 C34 C35 C36 175.4(2) . . . . ?
Rh3 C34 C35 C36 -61.79(15) . . . . ?
C33 C34 C35 C40 -175.8(2) . . . . ?
C39 C34 C35 C40 -0.5(4) . . . . ?
Rh3 C34 C35 C40 122.3(2) . . . . ?
C33 C34 C35 Rh3 61.88(15) . . . . ?
C39 C34 C35 Rh3 -122.8(2) . . . . ?
C34 C35 C36 C37 -0.4(2) . . . . ?
C40 C35 C36 C37 175.5(2) . . . . ?
Rh3 C35 C36 C37 -61.97(15) . . . . ?
C34 C35 C36 C41 -176.7(2) . . . . ?
C40 C35 C36 C41 -0.8(4) . . . . ?
Rh3 C35 C36 C41 121.8(2) . . . . ?
C34 C35 C36 Rh3 61.53(15) . . . . ?
C40 C35 C36 Rh3 -122.6(2) . . . . ?
C34 C33 C37 C36 -0.6(2) . . . . ?
C38 C33 C37 C36 -176.5(2) . . . . ?
Rh3 C33 C37 C36 60.39(15) . . . . ?
C34 C33 C37 C42 175.6(2) . . . . ?
C38 C33 C37 C42 -0.4(4) . . . . ?
Rh3 C33 C37 C42 -123.5(2) . . . . ?
C34 C33 C37 Rh3 -60.97(15) . . . . ?
C38 C33 C37 Rh3 123.1(2) . . . . ?
C35 C36 C37 C33 0.6(2) . . . . ?
C41 C36 C37 C33 176.9(2) . . . . ?
Rh3 C36 C37 C33 -60.81(15) . . . . ?
C35 C36 C37 C42 -175.5(2) . . . . ?
C41 C36 C37 C42 0.7(4) . . . . ?
Rh3 C36 C37 C42 123.0(2) . . . . ?
C35 C36 C37 Rh3 61.44(15) . . . . ?
C41 C36 C37 Rh3 -122.3(2) . . . . ?
N5 C43 C44 C45 -178.9(2) . . . . ?
C48 C43 C44 C45 0.4(3) . . . . ?
C43 C44 C45 C46 -0.6(3) . . . . ?
C44 C43 N5 Rh3 -179.76(17) . . . . ?
C48 C43 N5 Rh3 0.9(2) . . . . ?
C48 N6 Rh3 N5 1.15(16) . . . . ?
C48 N6 Rh3 C35 -153.33(16) . . . . ?
C48 N6 Rh3 C34 -121.98(17) . . . . ?
C48 N6 Rh3 C36 166.02(16) . . . . ?
C48 N6 Rh3 C33 151.3(6) . . . . ?
C48 N6 Rh3 C37 132.45(16) . . . . ?
C43 N5 Rh3 N6 -1.13(16) . . . . ?
C43 N5 Rh3 C35 113.5(2) . . . . ?
C43 N5 Rh3 C34 142.45(15) . . . . ?
C43 N5 Rh3 C36 -117.1(3) . . . . ?
C43 N5 Rh3 C33 -177.23(15) . . . . ?
C43 N5 Rh3 C37 -139.30(15) . . . . ?
C36 C35 Rh3 N6 -92.95(14) . . . . ?
C34 C35 Rh3 N6 149.30(13) . . . . ?
C40 C35 Rh3 N6 27.8(3) . . . . ?
C36 C35 Rh3 N5 159.89(16) . . . . ?
C34 C35 Rh3 N5 42.1(2) . . . . ?
C40 C35 Rh3 N5 -79.3(3) . . . . ?
C36 C35 Rh3 C34 117.74(19) . . . . ?
C40 C35 Rh3 C34 -121.5(3) . . . . ?
C34 C35 Rh3 C36 -117.74(19) . . . . ?
C40 C35 Rh3 C36 120.8(3) . . . . ?
C36 C35 Rh3 C33 80.25(14) . . . . ?
C34 C35 Rh3 C33 -37.49(13) . . . . ?
C40 C35 Rh3 C33 -158.9(3) . . . . ?
C36 C35 Rh3 C37 37.78(13) . . . . ?
C34 C35 Rh3 C37 -79.96(14) . . . . ?
C40 C35 Rh3 C37 158.6(3) . . . . ?
C33 C34 Rh3 N6 -167.93(13) . . . . ?
C35 C34 Rh3 N6 -50.38(19) . . . . ?
C39 C34 Rh3 N6 70.0(3) . . . . ?
C33 C34 Rh3 N5 82.33(14) . . . . ?
C35 C34 Rh3 N5 -160.12(12) . . . . ?
C39 C34 Rh3 N5 -39.7(3) . . . . ?
C33 C34 Rh3 C35 -117.55(19) . . . . ?
C39 C34 Rh3 C35 120.4(3) . . . . ?
C33 C34 Rh3 C36 -80.21(14) . . . . ?
C35 C34 Rh3 C36 37.34(13) . . . . ?
C39 C34 Rh3 C36 157.8(3) . . . . ?
C35 C34 Rh3 C33 117.55(19) . . . . ?
C39 C34 Rh3 C33 -122.0(3) . . . . ?
C33 C34 Rh3 C37 -37.32(13) . . . . ?
C35 C34 Rh3 C37 80.23(14) . . . . ?
C39 C34 Rh3 C37 -159.4(3) . . . . ?
C35 C36 Rh3 N6 101.41(14) . . . . ?
C37 C36 Rh3 N6 -140.97(13) . . . . ?
C41 C36 Rh3 N6 -20.2(2) . . . . ?
C35 C36 Rh3 N5 -146.6(3) . . . . ?
C37 C36 Rh3 N5 -29.0(3) . . . . ?
C41 C36 Rh3 N5 91.8(4) . . . . ?
C37 C36 Rh3 C35 117.62(19) . . . . ?
C41 C36 Rh3 C35 -121.7(3) . . . . ?
C35 C36 Rh3 C34 -38.05(13) . . . . ?
C37 C36 Rh3 C34 79.58(14) . . . . ?
C41 C36 Rh3 C34 -159.7(3) . . . . ?
C35 C36 Rh3 C33 -80.68(14) . . . . ?
C37 C36 Rh3 C33 36.94(12) . . . . ?
C41 C36 Rh3 C33 157.7(3) . . . . ?
C35 C36 Rh3 C37 -117.62(19) . . . . ?
C41 C36 Rh3 C37 120.7(3) . . . . ?
C37 C33 Rh3 N6 -21.8(7) . . . . ?
C34 C33 Rh3 N6 96.2(6) . . . . ?
C38 C33 Rh3 N6 -142.5(6) . . . . ?
C37 C33 Rh3 N5 127.36(12) . . . . ?
C34 C33 Rh3 N5 -114.66(14) . . . . ?
C38 C33 Rh3 N5 6.7(2) . . . . ?
C37 C33 Rh3 C35 -79.85(14) . . . . ?
C34 C33 Rh3 C35 38.14(14) . . . . ?
C38 C33 Rh3 C35 159.5(2) . . . . ?
C37 C33 Rh3 C34 -117.99(19) . . . . ?
C38 C33 Rh3 C34 121.3(3) . . . . ?
C37 C33 Rh3 C36 -37.28(13) . . . . ?
C34 C33 Rh3 C36 80.70(15) . . . . ?
C38 C33 Rh3 C36 -158.0(2) . . . . ?
C34 C33 Rh3 C37 117.99(19) . . . . ?
C38 C33 Rh3 C37 -120.7(3) . . . . ?
C33 C37 Rh3 N6 176.10(12) . . . . ?
C36 C37 Rh3 N6 57.51(17) . . . . ?
C42 C37 Rh3 N6 -62.6(2) . . . . ?
C33 C37 Rh3 N5 -71.03(15) . . . . ?
C36 C37 Rh3 N5 170.38(12) . . . . ?
C42 C37 Rh3 N5 50.3(2) . . . . ?
C33 C37 Rh3 C35 81.04(14) . . . . ?
C36 C37 Rh3 C35 -37.55(13) . . . . ?
C42 C37 Rh3 C35 -157.6(2) . . . . ?
C33 C37 Rh3 C34 37.50(13) . . . . ?
C36 C37 Rh3 C34 -81.09(14) . . . . ?
C42 C37 Rh3 C34 158.9(2) . . . . ?
C33 C37 Rh3 C36 118.59(18) . . . . ?
C42 C37 Rh3 C36 -120.1(3) . . . . ?
C36 C37 Rh3 C33 -118.59(18) . . . . ?
C42 C37 Rh3 C33 121.3(3) . . . . ?
C44 C45 C46 C47 0.1(4) . . . . ?
C45 C46 C47 C48 0.5(3) . . . . ?
Rh3 N6 C48 C47 179.41(17) . . . . ?
Rh3 N6 C48 C43 -1.0(2) . . . . ?
C46 C47 C48 N6 178.9(2) . . . . ?
C46 C47 C48 C43 -0.7(3) . . . . ?
N5 C43 C48 N6 0.0(3) . . . . ?
C44 C43 C48 N6 -179.34(19) . . . . ?
N5 C43 C48 C47 179.65(19) . . . . ?
C44 C43 C48 C47 0.3(3) . . . . ?
C53 C49 C50 C51 -0.1(3) . . . . ?
C54 C49 C50 C51 178.0(2) . . . . ?
Rh4 C49 C50 C51 -60.83(16) . . . . ?
C53 C49 C50 C55 -178.1(2) . . . . ?
C54 C49 C50 C55 -0.1(4) . . . . ?
Rh4 C49 C50 C55 121.1(2) . . . . ?
C53 C49 C50 Rh4 60.78(16) . . . . ?
C54 C49 C50 Rh4 -121.2(2) . . . . ?
C49 C50 C51 C52 -0.4(3) . . . . ?
C55 C50 C51 C52 177.7(2) . . . . ?
Rh4 C50 C51 C52 -62.03(15) . . . . ?
C49 C50 C51 C56 -177.3(2) . . . . ?
C55 C50 C51 C56 0.8(4) . . . . ?
Rh4 C50 C51 C56 121.1(3) . . . . ?
C49 C50 C51 Rh4 61.61(16) . . . . ?
C55 C50 C51 Rh4 -120.3(2) . . . . ?
C50 C51 C52 C53 0.7(3) . . . . ?
C56 C51 C52 C53 177.6(2) . . . . ?
Rh4 C51 C52 C53 -61.15(16) . . . . ?
C50 C51 C52 C57 -176.9(2) . . . . ?
C56 C51 C52 C57 0.0(4) . . . . ?
Rh4 C51 C52 C57 121.2(2) . . . . ?
C50 C51 C52 Rh4 61.89(15) . . . . ?
C56 C51 C52 Rh4 -121.2(2) . . . . ?
C51 C52 C53 C49 -0.8(3) . . . . ?
C57 C52 C53 C49 176.9(2) . . . . ?
Rh4 C52 C53 C49 -61.30(16) . . . . ?
C51 C52 C53 C58 -177.9(2) . . . . ?
C57 C52 C53 C58 -0.3(4) . . . . ?
Rh4 C52 C53 C58 121.5(2) . . . . ?
C51 C52 C53 Rh4 60.52(16) . . . . ?
C57 C52 C53 Rh4 -121.8(2) . . . . ?
C50 C49 C53 C52 0.5(3) . . . . ?
C54 C49 C53 C52 -177.5(2) . . . . ?
Rh4 C49 C53 C52 61.06(16) . . . . ?
C50 C49 C53 C58 177.8(2) . . . . ?
C54 C49 C53 C58 -0.3(4) . . . . ?
Rh4 C49 C53 C58 -121.7(2) . . . . ?
C50 C49 C53 Rh4 -60.54(16) . . . . ?
C54 C49 C53 Rh4 121.4(2) . . . . ?
N7 C59 C60 C61 -178.1(2) . . . . ?
C64 C59 C60 C61 0.3(3) . . . . ?
C59 C60 C61 C62 -0.3(3) . . . . ?
C60 C61 C62 C63 -0.2(3) . . . . ?
C61 C62 C63 C64 0.9(3) . . . . ?
C62 C63 C64 N8 178.5(2) . . . . ?
C62 C63 C64 C59 -0.9(3) . . . . ?
N7 C59 C64 N8 -0.5(3) . . . . ?
C60 C59 C64 N8 -179.13(19) . . . . ?
N7 C59 C64 C63 178.96(18) . . . . ?
C60 C59 C64 C63 0.4(3) . . . . ?
C60 C59 N7 Rh4 175.71(17) . . . . ?
C64 C59 N7 Rh4 -2.7(2) . . . . ?
C63 C64 N8 Rh4 -175.85(17) . . . . ?
C59 C64 N8 Rh4 3.6(2) . . . . ?
C64 N8 Rh4 N7 -3.91(15) . . . . ?
C64 N8 Rh4 C51 -144.47(16) . . . . ?
C64 N8 Rh4 C50 -125.0(3) . . . . ?
C64 N8 Rh4 C52 176.67(16) . . . . ?
C64 N8 Rh4 C53 137.42(16) . . . . ?
C64 N8 Rh4 C49 112.1(2) . . . . ?
C59 N7 Rh4 N8 3.59(15) . . . . ?
C59 N7 Rh4 C51 132.24(16) . . . . ?
C59 N7 Rh4 C50 167.26(15) . . . . ?
C59 N7 Rh4 C52 176.8(10) . . . . ?
C59 N7 Rh4 C53 -118.55(17) . . . . ?
C59 N7 Rh4 C49 -151.50(15) . . . . ?
C52 C51 Rh4 N8 -72.88(16) . . . . ?
C50 C51 Rh4 N8 170.64(12) . . . . ?
C56 C51 Rh4 N8 48.0(3) . . . . ?
C52 C51 Rh4 N7 174.73(13) . . . . ?
C50 C51 Rh4 N7 58.26(18) . . . . ?
C56 C51 Rh4 N7 -64.4(3) . . . . ?
C52 C51 Rh4 C50 116.5(2) . . . . ?
C56 C51 Rh4 C50 -122.6(3) . . . . ?
C50 C51 Rh4 C52 -116.5(2) . . . . ?
C56 C51 Rh4 C52 120.9(3) . . . . ?
C52 C51 Rh4 C53 36.82(14) . . . . ?
C50 C51 Rh4 C53 -79.65(15) . . . . ?
C56 C51 Rh4 C53 157.7(3) . . . . ?
C52 C51 Rh4 C49 79.28(15) . . . . ?
C50 C51 Rh4 C49 -37.19(14) . . . . ?
C56 C51 Rh4 C49 -159.8(3) . . . . ?
C49 C50 Rh4 N8 -144.0(2) . . . . ?
C51 C50 Rh4 N8 -25.9(3) . . . . ?
C55 C50 Rh4 N8 94.1(3) . . . . ?
C49 C50 Rh4 N7 99.55(14) . . . . ?
C51 C50 Rh4 N7 -142.37(13) . . . . ?
C55 C50 Rh4 N7 -22.3(2) . . . . ?
C49 C50 Rh4 C51 -118.1(2) . . . . ?
C55 C50 Rh4 C51 120.0(3) . . . . ?
C49 C50 Rh4 C52 -79.59(15) . . . . ?
C51 C50 Rh4 C52 38.49(14) . . . . ?
C55 C50 Rh4 C52 158.5(3) . . . . ?
C49 C50 Rh4 C53 -37.17(14) . . . . ?
C51 C50 Rh4 C53 80.91(15) . . . . ?
C55 C50 Rh4 C53 -159.1(3) . . . . ?
C51 C50 Rh4 C49 118.1(2) . . . . ?
C55 C50 Rh4 C49 -121.9(3) . . . . ?
C53 C52 Rh4 N8 -116.90(14) . . . . ?
C51 C52 Rh4 N8 124.51(14) . . . . ?
C57 C52 Rh4 N8 4.5(3) . . . . ?
C53 C52 Rh4 N7 70.1(11) . . . . ?
C51 C52 Rh4 N7 -48.5(11) . . . . ?
C57 C52 Rh4 N7 -168.6(10) . . . . ?
C53 C52 Rh4 C51 118.6(2) . . . . ?
C57 C52 Rh4 C51 -120.0(3) . . . . ?
C53 C52 Rh4 C50 79.91(15) . . . . ?
C51 C52 Rh4 C50 -38.68(14) . . . . ?
C57 C52 Rh4 C50 -158.7(3) . . . . ?
C51 C52 Rh4 C53 -118.6(2) . . . . ?
C57 C52 Rh4 C53 121.4(3) . . . . ?
C53 C52 Rh4 C49 37.22(14) . . . . ?
C51 C52 Rh4 C49 -81.37(15) . . . . ?
C57 C52 Rh4 C49 158.6(3) . . . . ?
C52 C53 Rh4 N8 79.03(15) . . . . ?
C49 C53 Rh4 N8 -162.49(13) . . . . ?
C58 C53 Rh4 N8 -43.4(3) . . . . ?
C52 C53 Rh4 N7 -173.08(13) . . . . ?
C49 C53 Rh4 N7 -54.61(19) . . . . ?
C58 C53 Rh4 N7 64.5(3) . . . . ?
C52 C53 Rh4 C51 -37.63(14) . . . . ?
C49 C53 Rh4 C51 80.84(15) . . . . ?
C58 C53 Rh4 C51 -160.1(3) . . . . ?
C52 C53 Rh4 C50 -81.22(15) . . . . ?
C49 C53 Rh4 C50 37.26(13) . . . . ?
C58 C53 Rh4 C50 156.3(3) . . . . ?
C49 C53 Rh4 C52 118.5(2) . . . . ?
C58 C53 Rh4 C52 -122.5(3) . . . . ?
C52 C53 Rh4 C49 -118.5(2) . . . . ?
C58 C53 Rh4 C49 119.1(3) . . . . ?
C53 C49 Rh4 N8 37.0(3) . . . . ?
C50 C49 Rh4 N8 155.45(17) . . . . ?
C54 C49 Rh4 N8 -83.8(3) . . . . ?
C53 C49 Rh4 N7 145.67(13) . . . . ?
C50 C49 Rh4 N7 -95.90(14) . . . . ?
C54 C49 Rh4 N7 24.9(3) . . . . ?
C53 C49 Rh4 C51 -80.46(15) . . . . ?
C50 C49 Rh4 C51 37.98(14) . . . . ?
C54 C49 Rh4 C51 158.7(3) . . . . ?
C53 C49 Rh4 C50 -118.4(2) . . . . ?
C54 C49 Rh4 C50 120.7(3) . . . . ?
C53 C49 Rh4 C52 -37.09(14) . . . . ?
C50 C49 Rh4 C52 81.35(15) . . . . ?
C54 C49 Rh4 C52 -157.9(3) . . . . ?
C50 C49 Rh4 C53 118.4(2) . . . . ?
C54 C49 Rh4 C53 -120.8(3) . . . . ?
